data_4343389
loop_
_publ_author_name
'Petrov, Alex R.'
'Derheim, Anatoli'
'Oetzel, Jan'
'Leibold, Michael'
'Bruhn, Clemens'
'Scheerer, Stefan'
'O\&swald, Steffen'
'Winter, Rainer F.'
'Siemeling, Ulrich'

_publ_section_title
;
 A Stable Planar-Chiral N-Heterocyclic Carbene with a 1,1'-Ferrocenediyl
 Backbone.
;
_journal_issue 13
_journal_name_full 'Inorganic chemistry'
_journal_page_first 6657
_journal_page_last 6670
_journal_paper_doi 10.1021/acs.inorgchem.5b01064
_journal_volume 54
_journal_year 2015
_chemical_formula_sum 'C18 H24 Br2 Fe'
_chemical_formula_weight 456.04
_chemical_name_systematic
; 
 ? 
;
_space_group_IT_number 14
_symmetry_cell_setting monoclinic
_symmetry_Int_Tables_number 14
_symmetry_space_group_name_Hall '-P 2yn'
_symmetry_space_group_name_H-M 'P 1 21/n 1'
_atom_sites_solution_hydrogens geom
_atom_sites_solution_primary direct
_atom_sites_solution_secondary difmap
_audit_creation_method SHELXL-97
_cell_angle_alpha 90.00
_cell_angle_beta 97.876(4)
_cell_angle_gamma 90.00
_cell_formula_units_Z 4
_cell_length_a 10.8421(6)
_cell_length_b 8.8940(6)
_cell_length_c 19.0588(10)
_cell_measurement_reflns_used 10931
_cell_measurement_temperature 143(2)
_cell_measurement_theta_max 25.30
_cell_measurement_theta_min 1.08
_cell_volume 1820.50(19)
_computing_structure_refinement 'SHELXL-97 (Sheldrick, 1997)'
_computing_structure_solution 'SHELXS-97 (Sheldrick, 1990)'
_diffrn_ambient_temperature 143(2)
_diffrn_detector 'image plate (34 cm diameter)'
_diffrn_detector_area_resol_mean 6.67
_diffrn_detector_type STOE
_diffrn_measured_fraction_theta_full 0.981
_diffrn_measured_fraction_theta_max 0.981
_diffrn_measurement_details ' 144 frames, detector distance = 138 mm'
_diffrn_measurement_device '2-circle goniometer'
_diffrn_measurement_device_type 'STOE IPDS 2'
_diffrn_measurement_method 'rotation method'
_diffrn_radiation_collimation '0.5 mm diameter, multiple pinhole'
_diffrn_radiation_monochromator 'plane graphite'
_diffrn_radiation_polarisn_norm 0
_diffrn_radiation_type 'Mo K\a'
_diffrn_radiation_wavelength 0.71073
_diffrn_reflns_av_R_equivalents 0.0559
_diffrn_reflns_av_sigmaI/netI 0.0373
_diffrn_reflns_limit_h_max 12
_diffrn_reflns_limit_h_min -12
_diffrn_reflns_limit_k_max 10
_diffrn_reflns_limit_k_min -9
_diffrn_reflns_limit_l_max 21
_diffrn_reflns_limit_l_min -22
_diffrn_reflns_number 8806
_diffrn_reflns_theta_full 24.95
_diffrn_reflns_theta_max 24.95
_diffrn_reflns_theta_min 2.05
_diffrn_source 'sealed X-ray tube, 12 x 0.4 mm long-fine focus'
_diffrn_source_current 30
_diffrn_source_power 1.50
_diffrn_source_voltage 50
_diffrn_standards_decay_% 0
_exptl_absorpt_coefficient_mu 5.210
_exptl_absorpt_correction_T_max 0.4656
_exptl_absorpt_correction_T_min 0.1980
_exptl_absorpt_correction_type integration
_exptl_absorpt_process_details 'X-red ver. 1.58 (Stoe & Cie. 2012)'
_exptl_crystal_colour orange
_exptl_crystal_density_diffrn 1.664
_exptl_crystal_density_method 'not measured'
_exptl_crystal_description block
_exptl_crystal_F_000 912
_exptl_crystal_size_max 0.51
_exptl_crystal_size_mid 0.31
_exptl_crystal_size_min 0.17
_refine_diff_density_max 0.413
_refine_diff_density_min -0.457
_refine_diff_density_rms 0.075
_refine_ls_extinction_method none
_refine_ls_goodness_of_fit_ref 1.049
_refine_ls_hydrogen_treatment constr
_refine_ls_matrix_type full
_refine_ls_number_parameters 196
_refine_ls_number_reflns 3126
_refine_ls_number_restraints 0
_refine_ls_restrained_S_all 1.049
_refine_ls_R_factor_all 0.0291
_refine_ls_R_factor_gt 0.0248
_refine_ls_shift/su_max 0.001
_refine_ls_shift/su_mean 0.000
_refine_ls_structure_factor_coef Fsqd
_refine_ls_weighting_details 'calc w=1/[\s^2^(Fo^2^)+(0.0371P)^2^+0.0000P] where P=(Fo^2^+2Fc^2^)/3'
_refine_ls_weighting_scheme calc
_refine_ls_wR_factor_gt 0.0635
_refine_ls_wR_factor_ref 0.0648
_reflns_number_gt 2789
_reflns_number_total 3126
_reflns_threshold_expression >2sigma(I)
_cod_data_source_file ic5b01064_si_003.cif
_cod_data_source_block i1226
_cod_depositor_comments 'Adding full bibliography for 4343389--4343397.cif.'
_cod_original_sg_symbol_H-M 'P 21/n'
_cod_database_code 4343389

loop_
_symmetry_equiv_pos_as_xyz
'x, y, z'
'-x+1/2, y+1/2, -z+1/2'
'-x, -y, -z'
'x-1/2, -y-1/2, z-1/2'

loop_
_atom_site_label
_atom_site_type_symbol
_atom_site_fract_x
_atom_site_fract_y
_atom_site_fract_z
_atom_site_U_iso_or_equiv
_atom_site_adp_type
_atom_site_occupancy
_atom_site_symmetry_multiplicity
_atom_site_calc_flag
_atom_site_refinement_flags
C1 C 0.6332(2) 0.3071(3) 0.86509(13) 0.0280(5) Uani 1 1 d .
C2 C 0.5527(2) 0.2389(3) 0.90858(13) 0.0268(5) Uani 1 1 d .
H2A H 0.5730 0.1569 0.9400 0.032 Uiso 1 1 calc R
C3 C 0.4358(2) 0.3154(3) 0.89684(12) 0.0251(5) Uani 1 1 d .
C4 C 0.4472(2) 0.4313(3) 0.84585(12) 0.0256(5) Uani 1 1 d .
H4A H 0.3835 0.5000 0.8280 0.031 Uiso 1 1 calc R
C5 C 0.5695(2) 0.4272(3) 0.82613(12) 0.0267(5) Uani 1 1 d .
H5A H 0.6020 0.4918 0.7934 0.032 Uiso 1 1 calc R
C6 C 0.4573(2) 0.0035(3) 0.77880(12) 0.0276(5) Uani 1 1 d .
C7 C 0.5393(2) 0.0695(3) 0.73569(12) 0.0259(5) Uani 1 1 d .
H7A H 0.6232 0.0404 0.7339 0.031 Uiso 1 1 calc R
C8 C 0.4740(2) 0.1874(3) 0.69534(12) 0.0258(5) Uani 1 1 d .
C9 C 0.3506(2) 0.1919(3) 0.71525(12) 0.0252(5) Uani 1 1 d .
H9A H 0.2863 0.2594 0.6969 0.030 Uiso 1 1 calc R
C10 C 0.3407(2) 0.0785(3) 0.76695(12) 0.0254(5) Uani 1 1 d .
H10A H 0.2696 0.0570 0.7893 0.031 Uiso 1 1 calc R
C11 C 0.3250(2) 0.2913(3) 0.93665(13) 0.0291(5) Uani 1 1 d .
C12 C 0.3265(2) 0.1303(3) 0.96606(13) 0.0339(6) Uani 1 1 d .
H12A H 0.4009 0.1162 1.0009 0.041 Uiso 1 1 calc R
H12B H 0.3276 0.0584 0.9272 0.041 Uiso 1 1 calc R
H12C H 0.2519 0.1138 0.9888 0.041 Uiso 1 1 calc R
C13 C 0.3387(3) 0.4044(3) 0.99868(13) 0.0385(6) Uani 1 1 d .
H13A H 0.3340 0.5071 0.9799 0.046 Uiso 1 1 calc R
H13B H 0.4193 0.3893 1.0281 0.046 Uiso 1 1 calc R
H13C H 0.2715 0.3885 1.0274 0.046 Uiso 1 1 calc R
C14 C 0.2012(2) 0.3221(3) 0.88949(14) 0.0333(6) Uani 1 1 d .
H14C H 0.1322 0.3069 0.9170 0.040 Uiso 1 1 calc R
H14B H 0.1923 0.2530 0.8491 0.040 Uiso 1 1 calc R
H14A H 0.2002 0.4260 0.8723 0.040 Uiso 1 1 calc R
C15 C 0.5208(2) 0.2783(3) 0.63745(13) 0.0304(5) Uani 1 1 d .
C16 C 0.6633(2) 0.2979(3) 0.65157(15) 0.0362(6) Uani 1 1 d .
H16A H 0.7035 0.1993 0.6511 0.043 Uiso 1 1 calc R
H16B H 0.6864 0.3452 0.6979 0.043 Uiso 1 1 calc R
H16C H 0.6905 0.3617 0.6147 0.043 Uiso 1 1 calc R
C17 C 0.4584(3) 0.4337(3) 0.62961(15) 0.0411(6) Uani 1 1 d .
H17A H 0.4748 0.4880 0.6747 0.049 Uiso 1 1 calc R
H17B H 0.3683 0.4213 0.6165 0.049 Uiso 1 1 calc R
H17C H 0.4922 0.4909 0.5926 0.049 Uiso 1 1 calc R
C18 C 0.4868(3) 0.1894(4) 0.56730(14) 0.0453(7) Uani 1 1 d .
H18A H 0.3961 0.1782 0.5572 0.054 Uiso 1 1 calc R
H18B H 0.5256 0.0897 0.5720 0.054 Uiso 1 1 calc R
H18C H 0.5171 0.2441 0.5284 0.054 Uiso 1 1 calc R
Fe1 Fe 0.48054(3) 0.22496(4) 0.803430(17) 0.02166(10) Uani 1 1 d .
Br1 Br 0.80248(2) 0.25558(3) 0.863471(16) 0.04142(10) Uani 1 1 d .
Br2 Br 0.49340(2) -0.16713(3) 0.837079(14) 0.03615(10) Uani 1 1 d .

loop_
_atom_site_aniso_label
_atom_site_aniso_U_11
_atom_site_aniso_U_22
_atom_site_aniso_U_33
_atom_site_aniso_U_23
_atom_site_aniso_U_13
_atom_site_aniso_U_12
C1 0.0265(12) 0.0253(12) 0.0318(13) -0.0047(10) 0.0018(10) -0.0035(9)
C2 0.0306(13) 0.0250(12) 0.0226(11) 0.0009(9) -0.0043(10) -0.0021(9)
C3 0.0295(12) 0.0238(12) 0.0215(11) -0.0034(9) 0.0022(9) -0.0032(9)
C4 0.0283(11) 0.0229(11) 0.0248(12) -0.0014(9) 0.0011(9) -0.0007(9)
C5 0.0314(12) 0.0241(12) 0.0247(11) -0.0019(9) 0.0037(9) -0.0054(9)
C6 0.0316(12) 0.0218(11) 0.0289(12) -0.0015(10) 0.0018(9) -0.0015(9)
C7 0.0249(11) 0.0261(12) 0.0272(12) -0.0051(10) 0.0052(9) 0.0006(9)
C8 0.0253(12) 0.0282(12) 0.0239(11) -0.0020(10) 0.0035(9) -0.0017(9)
C9 0.0242(11) 0.0262(12) 0.0247(11) -0.0041(9) 0.0018(9) -0.0003(9)
C10 0.0237(11) 0.0260(12) 0.0265(12) -0.0059(10) 0.0027(9) -0.0046(9)
C11 0.0343(13) 0.0281(12) 0.0259(12) -0.0022(10) 0.0085(10) -0.0040(10)
C12 0.0386(13) 0.0368(14) 0.0267(13) 0.0046(11) 0.0062(10) -0.0045(11)
C13 0.0472(15) 0.0418(15) 0.0286(13) -0.0087(12) 0.0124(12) -0.0103(12)
C14 0.0315(13) 0.0373(15) 0.0319(13) -0.0003(11) 0.0074(10) 0.0014(10)
C15 0.0300(13) 0.0368(14) 0.0255(12) 0.0006(11) 0.0075(10) -0.0008(10)
C16 0.0321(13) 0.0409(15) 0.0375(14) 0.0037(12) 0.0116(11) -0.0030(11)
C17 0.0403(14) 0.0427(16) 0.0422(15) 0.0152(13) 0.0120(12) 0.0034(12)
C18 0.0491(17) 0.061(2) 0.0268(14) -0.0040(13) 0.0076(13) -0.0103(14)
Fe1 0.02264(18) 0.02022(18) 0.02201(18) -0.00110(13) 0.00269(13) -0.00081(12)
Br1 0.02516(16) 0.04730(18) 0.05062(19) 0.00023(12) 0.00093(13) 0.00036(10)
Br2 0.03708(16) 0.02581(15) 0.04414(17) 0.00700(11) 0.00047(11) -0.00048(10)

loop_
_atom_type_symbol
_atom_type_description
_atom_type_scat_dispersion_real
_atom_type_scat_dispersion_imag
_atom_type_scat_source
C C 0.0033 0.0016 'International Tables Vol C Tables 4.2.6.8 and 6.1.1.4'
H H 0.0000 0.0000 'International Tables Vol C Tables 4.2.6.8 and 6.1.1.4'
Fe Fe 0.3463 0.8444 'International Tables Vol C Tables 4.2.6.8 and 6.1.1.4'
Br Br -0.2901 2.4595 'International Tables Vol C Tables 4.2.6.8 and 6.1.1.4'

loop_
_geom_angle_atom_site_label_1
_geom_angle_atom_site_label_2
_geom_angle_atom_site_label_3
_geom_angle
C2 C1 C5 109.4(2)
C2 C1 Br1 125.46(18)
C5 C1 Br1 125.05(18)
C2 C1 Fe1 70.52(13)
C5 C1 Fe1 70.69(13)
Br1 C1 Fe1 128.15(13)
C1 C2 C3 107.9(2)
C1 C2 Fe1 68.80(13)
C3 C2 Fe1 70.41(13)
C1 C2 H2A 126.0
C3 C2 H2A 126.0
Fe1 C2 H2A 126.3
C2 C3 C4 106.9(2)
C2 C3 C11 126.8(2)
C4 C3 C11 126.0(2)
C2 C3 Fe1 69.05(13)
C4 C3 Fe1 69.17(12)
C11 C3 Fe1 131.89(16)
C5 C4 C3 109.3(2)
C5 C4 Fe1 69.77(13)
C3 C4 Fe1 70.20(13)
C5 C4 H4A 125.4
C3 C4 H4A 125.4
Fe1 C4 H4A 126.2
C1 C5 C4 106.5(2)
C1 C5 Fe1 68.55(13)
C4 C5 Fe1 69.66(13)
C1 C5 H5A 126.8
C4 C5 H5A 126.8
Fe1 C5 H5A 126.6
C7 C6 C10 109.2(2)
C7 C6 Br2 125.27(18)
C10 C6 Br2 125.35(18)
C7 C6 Fe1 70.44(13)
C10 C6 Fe1 70.19(13)
Br2 C6 Fe1 129.31(12)
C6 C7 C8 108.15(19)
C6 C7 Fe1 68.94(13)
C8 C7 Fe1 70.76(13)
C6 C7 H7A 125.9
C8 C7 H7A 125.9
Fe1 C7 H7A 126.0
C7 C8 C9 106.8(2)
C7 C8 C15 126.5(2)
C9 C8 C15 126.5(2)
C7 C8 Fe1 68.76(13)
C9 C8 Fe1 68.97(13)
C15 C8 Fe1 131.96(17)
C10 C9 C8 108.9(2)
C10 C9 Fe1 69.20(13)
C8 C9 Fe1 70.31(13)
C10 C9 H9A 125.6
C8 C9 H9A 125.6
Fe1 C9 H9A 126.5
C6 C10 C9 107.0(2)
C6 C10 Fe1 69.08(13)
C9 C10 Fe1 70.23(13)
C6 C10 H10A 126.5
C9 C10 H10A 126.5
Fe1 C10 H10A 125.8
C3 C11 C14 111.7(2)
C3 C11 C12 110.1(2)
C14 C11 C12 110.2(2)
C3 C11 C13 106.9(2)
C14 C11 C13 108.5(2)
C12 C11 C13 109.4(2)
C11 C12 H12A 109.5
C11 C12 H12B 109.5
H12A C12 H12B 109.5
C11 C12 H12C 109.5
H12A C12 H12C 109.5
H12B C12 H12C 109.5
C11 C13 H13A 109.5
C11 C13 H13B 109.5
H13A C13 H13B 109.5
C11 C13 H13C 109.5
H13A C13 H13C 109.5
H13B C13 H13C 109.5
C11 C14 H14C 109.5
C11 C14 H14B 109.5
H14C C14 H14B 109.5
C11 C14 H14A 109.5
H14C C14 H14A 109.5
H14B C14 H14A 109.5
C8 C15 C17 111.4(2)
C8 C15 C16 111.2(2)
C17 C15 C16 109.4(2)
C8 C15 C18 107.0(2)
C17 C15 C18 108.9(2)
C16 C15 C18 108.8(2)
C15 C16 H16A 109.5
C15 C16 H16B 109.5
H16A C16 H16B 109.5
C15 C16 H16C 109.5
H16A C16 H16C 109.5
H16B C16 H16C 109.5
C15 C17 H17A 109.5
C15 C17 H17B 109.5
H17A C17 H17B 109.5
C15 C17 H17C 109.5
H17A C17 H17C 109.5
H17B C17 H17C 109.5
C15 C18 H18A 109.5
C15 C18 H18B 109.5
H18A C18 H18B 109.5
C15 C18 H18C 109.5
H18A C18 H18C 109.5
H18B C18 H18C 109.5
C1 Fe1 C6 123.22(10)
C1 Fe1 C10 158.88(10)
C6 Fe1 C10 40.73(10)
C1 Fe1 C7 107.93(9)
C6 Fe1 C7 40.61(10)
C10 Fe1 C7 68.70(9)
C1 Fe1 C2 40.68(10)
C6 Fe1 C2 107.62(10)
C10 Fe1 C2 122.38(9)
C7 Fe1 C2 123.04(10)
C1 Fe1 C4 67.94(9)
C6 Fe1 C4 158.83(9)
C10 Fe1 C4 122.66(9)
C7 Fe1 C4 159.20(10)
C2 Fe1 C4 68.05(9)
C1 Fe1 C5 40.76(10)
C6 Fe1 C5 159.20(10)
C10 Fe1 C5 158.64(10)
C7 Fe1 C5 122.96(9)
C2 Fe1 C5 68.72(9)
C4 Fe1 C5 40.57(9)
C1 Fe1 C9 159.30(10)
C6 Fe1 C9 67.92(10)
C10 Fe1 C9 40.58(9)
C7 Fe1 C9 68.11(9)
C2 Fe1 C9 158.64(10)
C4 Fe1 C9 108.11(9)
C5 Fe1 C9 122.98(10)
C1 Fe1 C3 68.34(9)
C6 Fe1 C3 122.62(9)
C10 Fe1 C3 106.83(9)
C7 Fe1 C3 158.79(10)
C2 Fe1 C3 40.54(9)
C4 Fe1 C3 40.63(9)
C5 Fe1 C3 68.77(9)
C9 Fe1 C3 122.83(9)
C1 Fe1 C8 123.09(9)
C6 Fe1 C8 68.21(10)
C10 Fe1 C8 68.77(9)
C7 Fe1 C8 40.48(9)
C2 Fe1 C8 159.05(9)
C4 Fe1 C8 123.30(10)
C5 Fe1 C8 107.47(9)
C9 Fe1 C8 40.72(9)
C3 Fe1 C8 159.11(9)

loop_
_geom_bond_atom_site_label_1
_geom_bond_atom_site_label_2
_geom_bond_distance
C1 C2 1.419(3)
C1 C5 1.424(3)
C1 Br1 1.896(2)
C1 Fe1 2.030(2)
C2 C3 1.429(3)
C2 Fe1 2.053(2)
C2 H2A 0.9500
C3 C4 1.433(3)
C3 C11 1.522(3)
C3 Fe1 2.071(2)
C4 C5 1.427(3)
C4 Fe1 2.057(2)
C4 H4A 0.9500
C5 Fe1 2.059(2)
C5 H5A 0.9500
C6 C7 1.418(3)
C6 C10 1.420(3)
C6 Br2 1.890(2)
C6 Fe1 2.032(2)
C7 C8 1.429(3)
C7 Fe1 2.052(2)
C7 H7A 0.9500
C8 C9 1.440(3)
C8 C15 1.510(3)
C8 Fe1 2.079(2)
C9 C10 1.424(3)
C9 Fe1 2.061(2)
C9 H9A 0.9500
C10 Fe1 2.047(2)
C10 H10A 0.9500
C11 C14 1.534(3)
C11 C12 1.537(4)
C11 C13 1.544(3)
C12 H12A 0.9800
C12 H12B 0.9800
C12 H12C 0.9800
C13 H13A 0.9800
C13 H13B 0.9800
C13 H13C 0.9800
C14 H14C 0.9800
C14 H14B 0.9800
C14 H14A 0.9800
C15 C17 1.538(4)
C15 C16 1.541(3)
C15 C18 1.554(4)
C16 H16A 0.9800
C16 H16B 0.9800
C16 H16C 0.9800
C17 H17A 0.9800
C17 H17B 0.9800
C17 H17C 0.9800
C18 H18A 0.9800
C18 H18B 0.9800
C18 H18C 0.9800
